data_7052589
loop_
_publ_author_name
'Pfaffeneder, Toni M.'
'Thallmair, Sebastian'
'Bauer, Wolfgang'
'Weber, Birgit'

_publ_section_title
;
 Complete and incomplete spin transitions in 1D chain iron(ii)
 compounds
;
_journal_issue 3
_journal_name_full 'New Journal of Chemistry'
_journal_page_first 691
_journal_paper_doi 10.1039/c0nj00750a
_journal_volume 35
_journal_year 2011
_chemical_compound_source
;
A mixture of 0.12 g [FeL1(MeOH)~2~] (0.21 mmol) and 0.25 g
bis(1<i>H</i>-imidazol-1-yl)methane (1.66 mmol) in 10 mL methanol was heated
at reflux for 1 h. After cooling, the dark brown precipitate was filtered off,
washed with 3 mL methanol and dried in vacuum. Single crystals of (I) were
slowly formed by diffusion techniques in methanol solution after several weeks.
;
_chemical_formula_moiety 'C35 H30 Fe N6 O4'
_chemical_formula_sum 'C35 H30 Fe N6 O4'
_chemical_formula_weight 654.496
_chemical_name_common
;
(2,2')-(1,2-phenylenebis(iminomethylidyne)bis(1-phenylbutane-
1,3-dione) (2-)-N,N',O$3!,O$3!')(bis(1H-imidazol-1-yl) methane)iron(ii)
;
_chemical_name_systematic
;
[2,2']-[1,2-phenylenebis(iminomethylidyne)bis(1-phenylbutane-1,3-dione)
(2-)-<i>N</i>,<i>N</i>',<i>O</i>^3^,<i>O</i>^3^'](bis(1<i>H</i>-imidazol-1-yl)
methane)iron(II)
;
_space_group_IT_number 2
_symmetry_cell_setting triclinic
_symmetry_Int_Tables_number 2
_symmetry_space_group_name_Hall '-P 1'
_symmetry_space_group_name_H-M 'P -1'
_atom_sites_solution_hydrogens geom
_atom_sites_solution_primary direct
_atom_sites_solution_secondary difmap
_audit_block_code Fe_L5e_bimm_125K_ex181_Bauer
_audit_creation_date
;
'Sun Apr 26 21:41:32 2009'
;
_audit_creation_method 'form98_non/compatible with shelxl97-2'
_audit_update_record 24-Sep-10
_cell_angle_alpha 74.913(10)
_cell_angle_beta 79.006(11)
_cell_angle_gamma 64.091(13)
_cell_formula_units_Z 2
_cell_length_a 10.4117(14)
_cell_length_b 10.5247(12)
_cell_length_c 15.4338(18)
_cell_measurement_temperature 125(2)
_cell_measurement_theta_max 27.5452
_cell_measurement_theta_min 3.8235
_cell_volume 1463.0(4)
_computing_cell_refinement
;
CrysAlisPro, Oxford Diffraction Ltd.,
Version 1.171.33.34d (release 27-02-2009 CrysAlis171 .NET)
(compiled Feb 27 2009,15:38:38)
;
_computing_data_collection
;
CrysAlisPro, Oxford Diffraction Ltd.,
Version 1.171.33.34d (release 27-02-2009 CrysAlis171 .NET)
(compiled Feb 27 2009,15:38:38)
;
_computing_data_reduction
;
CrysAlisPro, Oxford Diffraction Ltd.,
Version 1.171.33.34d (release 27-02-2009 CrysAlis171 .NET)
(compiled Feb 27 2009,15:38:38)
;
_computing_molecular_graphics
;
ORTEP (M. N. Burnett, C. K. Johnson, ORTEP-III: Oak Ridge Thermal Ellipsoid
Plot Program for Crystal Structure Illustrations, Oak Ridge National
Laboratory Report ORNL-6895, 1996). Windows version (L. J. Farrugia, Univ.
Glasgow) used --- SCHAKAL (E. Keller, University of Freiburg (Breisgau),
Germany, 1995).
;
_computing_publication_material
;
PLATON (A. L. Spek, Acta Crystallogr, Sect. A, 1990, 46, C34, 1995 version).
;
_computing_structure_refinement 'SHELXL-97 (G. M. Sheldrick. University of G\"ottingen, 97-2 version)'
_computing_structure_solution
;
A. Altomare, M. C. Burla, M. Camalli, G. L. Cascarano, C. Giacovazzo, A.
Guagliardi, A. G. G. Moliterni, G. Polidori, R. Spagna: SIR97: a new tool for
crystal structure determination and refinement; J. Appl. Crystallogr. 1999,
32, 115-119.
;
_diffrn_ambient_temperature 125(2)
_diffrn_detector_area_resol_mean 15.9809
_diffrn_measured_fraction_theta_full 0.988
_diffrn_measured_fraction_theta_max 0.988
_diffrn_measurement_details
;
1 omega -90.00 9.00 1.0000 20.0000
omega____ theta____ kappa____ phi______ frames
- -17.6076 -48.0000 -83.0000 99

2 omega -62.00 15.00 1.0000 20.0000
omega____ theta____ kappa____ phi______ frames
- -17.6076 -77.0000 -150.0000 77

3 omega -50.00 56.00 1.0000 20.0000
omega____ theta____ kappa____ phi______ frames
- -17.6076 37.0000 90.0000 106

4 omega -86.00 -2.00 1.0000 20.0000
omega____ theta____ kappa____ phi______ frames
- -17.6076 -37.0000 120.0000 84

5 omega -90.00 15.00 1.0000 20.0000
omega____ theta____ kappa____ phi______ frames
- -17.6076 -77.0000 60.0000 105

6 omega -56.00 38.00 1.0000 20.0000
omega____ theta____ kappa____ phi______ frames
- 17.7638 -37.0000 -180.0000 94

7 omega -49.00 51.00 1.0000 20.0000
omega____ theta____ kappa____ phi______ frames
- 17.7638 -77.0000 -60.0000 100

8 omega -2.00 79.00 1.0000 20.0000
omega____ theta____ kappa____ phi______ frames
- 17.7638 -127.0000 174.0000 81

;
_diffrn_measurement_device 'CCD camera on \k-goniostat'
_diffrn_measurement_device_type 'Oxford XCalibur'
_diffrn_measurement_method '\w scans'
_diffrn_orient_matrix_UB_11 -0.0276396647
_diffrn_orient_matrix_UB_12 -0.0492488867
_diffrn_orient_matrix_UB_13 0.0278071513
_diffrn_orient_matrix_UB_21 0.0707799915
_diffrn_orient_matrix_UB_22 -0.0537175682
_diffrn_orient_matrix_UB_23 0.0047873889
_diffrn_orient_matrix_UB_31 0.0027925414
_diffrn_orient_matrix_UB_32 0.0231858163
_diffrn_orient_matrix_UB_33 0.0385665505
_diffrn_radiation_collimation '0.5 mm collimator'
_diffrn_radiation_monochromator graphite
_diffrn_radiation_source 'fine-focus sealed tube'
_diffrn_radiation_type MoK\a
_diffrn_radiation_wavelength 0.71073
_diffrn_reflns_av_R_equivalents 0.0819
_diffrn_reflns_av_sigmaI/netI 0.1154
_diffrn_reflns_limit_h_max 12
_diffrn_reflns_limit_h_min -12
_diffrn_reflns_limit_k_max 12
_diffrn_reflns_limit_k_min -12
_diffrn_reflns_limit_l_max 18
_diffrn_reflns_limit_l_min -18
_diffrn_reflns_number 17191
_diffrn_reflns_theta_full 25.35
_diffrn_reflns_theta_max 25.35
_diffrn_reflns_theta_min 3.83
_diffrn_source_current 40
_diffrn_source_power 2.01
_diffrn_source_type 'Spellman generator'
_diffrn_source_voltage 50
_exptl_absorpt_coefficient_mu 0.569
_exptl_absorpt_correction_type none
_exptl_crystal_colour orange
_exptl_crystal_density_diffrn 1.486
_exptl_crystal_density_method 'not measured'
_exptl_crystal_description palett
_exptl_crystal_F_000 680
_exptl_crystal_size_max 0.27
_exptl_crystal_size_mid 0.11
_exptl_crystal_size_min 0.05
_refine_diff_density_max 0.557
_refine_diff_density_min -0.344
_refine_diff_density_rms 0.079
_refine_ls_extinction_method none
_refine_ls_goodness_of_fit_ref 1.025
_refine_ls_hydrogen_treatment constr
_refine_ls_matrix_type full
_refine_ls_number_parameters 417
_refine_ls_number_reflns 5339
_refine_ls_number_restraints 0
_refine_ls_restrained_S_all 1.025
_refine_ls_R_factor_all 0.1183
_refine_ls_R_factor_gt 0.0635
_refine_ls_shift/su_max 0.000
_refine_ls_shift/su_mean 0.000
_refine_ls_structure_factor_coef Fsqd
_refine_ls_weighting_details 'calc w=1/[\s^2^(Fo^2^)+(0.0683P)^2^+0.0000P] where P=(Fo^2^+2Fc^2^)/3'
_refine_ls_weighting_scheme calc
_refine_ls_wR_factor_gt 0.1366
_refine_ls_wR_factor_ref 0.1494
_reflns_number_gt 3226
_reflns_number_total 5339
_reflns_threshold_expression >2sigma(I)
_cod_data_source_file C0NJ00750A.TXT
_cod_data_source_block ex181
_cod_original_cell_volume 1463.0(3)
_cod_database_code 7052589

loop_
_symmetry_equiv_pos_as_xyz
'x, y, z'
'-x, -y, -z'

loop_
_atom_site_label
_atom_site_type_symbol
_atom_site_fract_x
_atom_site_fract_y
_atom_site_fract_z
_atom_site_U_iso_or_equiv
_atom_site_adp_type
_atom_site_occupancy
_atom_site_symmetry_multiplicity
_atom_site_calc_flag
_atom_site_refinement_flags
_atom_site_disorder_assembly
_atom_site_disorder_group
Fe1 Fe 0.57895(7) 0.34355(6) 0.33130(5) 0.0224(2) Uani 1 1 d . . .
O1 O 0.7015(3) 0.2839(3) 0.4268(2) 0.0289(8) Uani 1 1 d . . .
O2 O 0.4091(3) 0.3925(3) 0.4153(2) 0.0244(7) Uani 1 1 d . . .
O3 O 1.1422(4) 0.2032(4) 0.3865(2) 0.0431(9) Uani 1 1 d . . .
O4 O 0.0164(4) 0.7151(4) 0.3463(3) 0.0595(12) Uani 1 1 d . . .
N1 N 0.7377(4) 0.2945(3) 0.2422(2) 0.0231(9) Uani 1 1 d . . .
N2 N 0.4647(4) 0.4011(3) 0.2326(3) 0.0250(9) Uani 1 1 d . . .
N3 N 0.5951(4) 0.1395(3) 0.3569(2) 0.0228(9) Uani 1 1 d . . .
N4 N 0.5468(4) -0.0509(3) 0.3852(3) 0.0240(9) Uani 1 1 d . . .
N5 N 0.5213(4) -0.2494(3) 0.3528(2) 0.0239(9) Uani 1 1 d . . .
N6 N 0.5647(4) -0.4548(3) 0.3167(2) 0.0225(9) Uani 1 1 d . . .
C1 C 0.8351(5) 0.2375(4) 0.4212(3) 0.0265(11) Uani 1 1 d . . .
C2 C 0.9257(5) 0.2265(4) 0.3393(3) 0.0257(11) Uani 1 1 d . . .
C3 C 0.8718(5) 0.2524(4) 0.2545(3) 0.0256(11) Uani 1 1 d . . .
H3 H 0.9394 0.2376 0.2032 0.031 Uiso 1 1 calc R . .
C4 C 0.6981(5) 0.2999(4) 0.1594(3) 0.0233(10) Uani 1 1 d . . .
C5 C 0.7909(5) 0.2514(5) 0.0853(3) 0.0293(11) Uani 1 1 d . . .
H5 H 0.8916 0.2151 0.0873 0.035 Uiso 1 1 calc R . .
C6 C 0.7360(6) 0.2564(5) 0.0091(3) 0.0331(12) Uani 1 1 d . . .
H6 H 0.7998 0.2232 -0.0410 0.040 Uiso 1 1 calc R . .
C7 C 0.5909(5) 0.3085(4) 0.0046(3) 0.0323(12) Uani 1 1 d . . .
H7 H 0.5551 0.3119 -0.0485 0.039 Uiso 1 1 calc R . .
C8 C 0.4977(5) 0.3557(4) 0.0766(3) 0.0264(11) Uani 1 1 d . . .
H8 H 0.3976 0.3884 0.0739 0.032 Uiso 1 1 calc R . .
C9 C 0.5490(5) 0.3563(4) 0.1543(3) 0.0234(10) Uani 1 1 d . . .
C10 C 0.3283(5) 0.4832(4) 0.2323(3) 0.0262(11) Uani 1 1 d . . .
H10 H 0.2877 0.5183 0.1761 0.031 Uiso 1 1 calc R . .
C11 C 0.2352(5) 0.5246(4) 0.3105(3) 0.0279(11) Uani 1 1 d . . .
C12 C 0.2813(5) 0.4652(4) 0.3978(3) 0.0242(11) Uani 1 1 d . . .
C13 C 0.8962(6) 0.1809(5) 0.5114(3) 0.0396(13) Uani 1 1 d . . .
H13A H 0.8392 0.2484 0.5515 0.059 Uiso 1 1 calc R . .
H13B H 0.9956 0.1708 0.5034 0.059 Uiso 1 1 calc R . .
H13C H 0.8934 0.0867 0.5379 0.059 Uiso 1 1 calc R . .
C21 C 0.1756(5) 0.4736(5) 0.4805(4) 0.0416(14) Uani 1 1 d . . .
H21A H 0.1431 0.3961 0.4905 0.062 Uiso 1 1 calc R . .
H21B H 0.0931 0.5671 0.4715 0.062 Uiso 1 1 calc R . .
H21C H 0.2221 0.4632 0.5330 0.062 Uiso 1 1 calc R . .
C14 C 1.0792(5) 0.1846(5) 0.3342(3) 0.0310(12) Uani 1 1 d . . .
C15 C 1.1729(5) 0.1084(5) 0.2590(3) 0.0288(11) Uani 1 1 d . . .
C16 C 1.2758(5) 0.1514(5) 0.2077(3) 0.0342(12) Uani 1 1 d . . .
H16 H 1.2872 0.2299 0.2195 0.041 Uiso 1 1 calc R . .
C17 C 1.3619(6) 0.0841(5) 0.1402(3) 0.0385(13) Uani 1 1 d . . .
H17 H 1.4294 0.1185 0.1041 0.046 Uiso 1 1 calc R . .
C18 C 1.3511(6) -0.0348(5) 0.1242(3) 0.0401(13) Uani 1 1 d . . .
H18 H 1.4111 -0.0829 0.0777 0.048 Uiso 1 1 calc R . .
C19 C 1.2504(6) -0.0816(5) 0.1778(4) 0.0418(14) Uani 1 1 d . . .
H19 H 1.2433 -0.1644 0.1692 0.050 Uiso 1 1 calc R . .
C20 C 1.1627(5) -0.0101(5) 0.2421(3) 0.0324(12) Uani 1 1 d . . .
H20 H 1.0922 -0.0416 0.2765 0.039 Uiso 1 1 calc R . .
C22 C 0.0898(5) 0.6340(5) 0.2945(4) 0.0338(12) Uani 1 1 d . . .
C23 C 0.0235(5) 0.6587(5) 0.2088(3) 0.0316(12) Uani 1 1 d . . .
C24 C 0.0252(5) 0.5460(5) 0.1773(3) 0.0294(11) Uani 1 1 d . . .
H24 H 0.0773 0.4493 0.2062 0.035 Uiso 1 1 calc R . .
C25 C -0.0478(5) 0.5726(5) 0.1048(4) 0.0390(13) Uani 1 1 d . . .
H25 H -0.0465 0.4944 0.0844 0.047 Uiso 1 1 calc R . .
C26 C -0.1234(5) 0.7129(6) 0.0611(4) 0.0433(14) Uani 1 1 d . . .
H26 H -0.1730 0.7313 0.0105 0.052 Uiso 1 1 calc R . .
C27 C -0.1253(5) 0.8249(5) 0.0922(4) 0.0411(13) Uani 1 1 d . . .
H27 H -0.1753 0.9214 0.0621 0.049 Uiso 1 1 calc R . .
C28 C -0.0554(5) 0.7988(5) 0.1667(4) 0.0367(13) Uani 1 1 d . . .
H28 H -0.0615 0.8774 0.1891 0.044 Uiso 1 1 calc R . .
C29 C 0.4930(5) 0.0955(4) 0.3694(3) 0.0251(11) Uani 1 1 d . . .
H29 H 0.3939 0.1573 0.3677 0.030 Uiso 1 1 calc R . .
C30 C 0.7201(5) 0.0171(4) 0.3656(3) 0.0288(11) Uani 1 1 d . . .
H30 H 0.8134 0.0153 0.3596 0.035 Uiso 1 1 calc R . .
C31 C 0.6908(5) -0.0995(5) 0.3839(3) 0.0337(12) Uani 1 1 d . . .
H31 H 0.7580 -0.1973 0.3939 0.040 Uiso 1 1 calc R . .
C32 C 0.4605(5) -0.1346(5) 0.4045(3) 0.0302(11) Uani 1 1 d . . .
H32A H 0.3614 -0.0704 0.3890 0.036 Uiso 1 1 calc R . .
H32B H 0.4568 -0.1773 0.4697 0.036 Uiso 1 1 calc R . .
C33 C 0.5085(5) -0.3750(4) 0.3797(3) 0.0263(11) Uani 1 1 d . . .
H33 H 0.4648 -0.4038 0.4367 0.032 Uiso 1 1 calc R . .
C35 C 0.6167(5) -0.3743(4) 0.2474(3) 0.0283(11) Uani 1 1 d . . .
H35 H 0.6642 -0.4032 0.1923 0.034 Uiso 1 1 calc R . .
C34 C 0.5909(5) -0.2474(5) 0.2680(3) 0.0311(12) Uani 1 1 d . . .
H34 H 0.6160 -0.1725 0.2313 0.037 Uiso 1 1 calc R . .

loop_
_atom_site_aniso_label
_atom_site_aniso_U_11
_atom_site_aniso_U_22
_atom_site_aniso_U_33
_atom_site_aniso_U_23
_atom_site_aniso_U_13
_atom_site_aniso_U_12
Fe1 0.0225(4) 0.0183(3) 0.0287(4) -0.0034(3) -0.0012(3) -0.0115(3)
O1 0.029(2) 0.0229(17) 0.038(2) -0.0033(15) -0.0066(16) -0.0136(15)
O2 0.0237(19) 0.0164(15) 0.0295(19) -0.0031(13) 0.0028(15) -0.0076(14)
O3 0.036(2) 0.053(2) 0.053(3) -0.0216(19) -0.0087(19) -0.0210(18)
O4 0.036(2) 0.051(2) 0.083(3) -0.038(2) -0.023(2) 0.0112(18)
N1 0.029(2) 0.0155(18) 0.026(2) 0.0000(16) -0.0050(19) -0.0119(17)
N2 0.027(2) 0.0153(18) 0.037(3) -0.0047(17) -0.0007(19) -0.0143(17)
N3 0.021(2) 0.022(2) 0.030(2) -0.0058(17) -0.0045(18) -0.0127(17)
N4 0.022(2) 0.0179(19) 0.035(2) -0.0038(17) -0.0033(18) -0.0122(16)
N5 0.025(2) 0.0191(19) 0.030(2) -0.0060(17) -0.0023(18) -0.0105(16)
N6 0.024(2) 0.0205(19) 0.023(2) -0.0030(17) -0.0023(18) -0.0102(17)
C1 0.039(3) 0.009(2) 0.029(3) -0.002(2) -0.004(2) -0.009(2)
C2 0.025(3) 0.017(2) 0.039(3) -0.004(2) -0.008(2) -0.010(2)
C3 0.026(3) 0.017(2) 0.034(3) 0.002(2) -0.004(2) -0.012(2)
C4 0.031(3) 0.015(2) 0.025(3) 0.001(2) -0.004(2) -0.013(2)
C5 0.029(3) 0.026(2) 0.032(3) 0.002(2) -0.005(2) -0.013(2)
C6 0.040(3) 0.030(3) 0.027(3) -0.004(2) -0.003(2) -0.015(2)
C7 0.044(3) 0.022(2) 0.032(3) -0.002(2) -0.012(3) -0.013(2)
C8 0.025(3) 0.018(2) 0.036(3) 0.005(2) -0.012(2) -0.011(2)
C9 0.025(3) 0.016(2) 0.029(3) -0.003(2) -0.005(2) -0.008(2)
C10 0.024(3) 0.020(2) 0.041(3) -0.005(2) -0.011(2) -0.011(2)
C11 0.020(3) 0.021(2) 0.047(3) -0.010(2) -0.006(2) -0.009(2)
C12 0.021(3) 0.018(2) 0.039(3) -0.008(2) 0.003(2) -0.013(2)
C13 0.042(3) 0.026(3) 0.045(4) -0.004(2) -0.015(3) -0.006(2)
C21 0.031(3) 0.030(3) 0.057(4) -0.001(3) 0.002(3) -0.013(2)
C14 0.038(3) 0.019(2) 0.040(3) -0.004(2) -0.014(3) -0.013(2)
C15 0.019(3) 0.029(3) 0.035(3) 0.002(2) -0.013(2) -0.007(2)
C16 0.031(3) 0.022(2) 0.051(4) -0.005(2) -0.017(3) -0.008(2)
C17 0.038(3) 0.035(3) 0.040(3) 0.000(3) -0.005(3) -0.016(2)
C18 0.050(4) 0.032(3) 0.037(3) -0.011(2) -0.004(3) -0.013(3)
C19 0.037(3) 0.035(3) 0.055(4) -0.004(3) -0.006(3) -0.018(3)
C20 0.029(3) 0.029(3) 0.043(3) -0.008(2) -0.002(3) -0.016(2)
C22 0.024(3) 0.027(3) 0.053(4) -0.015(3) -0.006(3) -0.008(2)
C23 0.017(3) 0.024(3) 0.050(3) -0.006(2) -0.004(2) -0.006(2)
C24 0.021(3) 0.023(2) 0.041(3) -0.001(2) -0.006(2) -0.007(2)
C25 0.033(3) 0.036(3) 0.048(4) -0.006(3) -0.004(3) -0.015(2)
C26 0.033(3) 0.054(4) 0.040(4) -0.002(3) -0.007(3) -0.018(3)
C27 0.024(3) 0.036(3) 0.050(4) 0.004(3) -0.003(3) -0.007(2)
C28 0.024(3) 0.033(3) 0.051(4) -0.005(3) -0.002(3) -0.012(2)
C29 0.024(3) 0.019(2) 0.028(3) -0.006(2) -0.002(2) -0.005(2)
C30 0.023(3) 0.024(2) 0.041(3) -0.006(2) -0.001(2) -0.012(2)
C31 0.026(3) 0.024(3) 0.047(3) -0.003(2) -0.006(2) -0.007(2)
C32 0.029(3) 0.031(3) 0.035(3) -0.009(2) 0.002(2) -0.017(2)
C33 0.030(3) 0.029(3) 0.024(3) -0.001(2) -0.002(2) -0.019(2)
C35 0.032(3) 0.025(2) 0.025(3) -0.002(2) 0.000(2) -0.012(2)
C34 0.039(3) 0.028(3) 0.027(3) -0.002(2) 0.002(2) -0.018(2)

loop_
_atom_type_symbol
_atom_type_description
_atom_type_scat_dispersion_real
_atom_type_scat_dispersion_imag
_atom_type_scat_source
C C 0.0033 0.0016 'International Tables Vol C Tables 4.2.6.8 and 6.1.1.4'
H H 0.0000 0.0000 'International Tables Vol C Tables 4.2.6.8 and 6.1.1.4'
N N 0.0061 0.0033 'International Tables Vol C Tables 4.2.6.8 and 6.1.1.4'
O O 0.0106 0.0060 'International Tables Vol C Tables 4.2.6.8 and 6.1.1.4'
Fe Fe 0.3463 0.8444 'International Tables Vol C Tables 4.2.6.8 and 6.1.1.4'

loop_
_exptl_crystal_face_index_h
_exptl_crystal_face_index_k
_exptl_crystal_face_index_l
_exptl_crystal_face_perp_dist
? ? ? ?

loop_
_geom_angle_atom_site_label_1
_geom_angle_atom_site_label_2
_geom_angle_atom_site_label_3
_geom_angle
_geom_angle_site_symmetry_1
_geom_angle_site_symmetry_3
_geom_angle_publ_flag
N1 Fe1 N2 84.62(16) . . ?
N1 Fe1 O1 92.78(15) . . ?
N2 Fe1 O1 177.39(16) . . ?
N1 Fe1 O2 175.53(15) . . ?
N2 Fe1 O2 91.18(15) . . ?
O1 Fe1 O2 91.43(13) . . ?
N1 Fe1 N3 89.24(14) . . ?
N2 Fe1 N3 92.47(14) . . ?
O1 Fe1 N3 87.69(13) . . ?
O2 Fe1 N3 89.40(13) . . ?
N1 Fe1 N6 93.37(14) . 1_565 ?
N2 Fe1 N6 91.80(14) . 1_565 ?
O1 Fe1 N6 88.15(13) . 1_565 ?
O2 Fe1 N6 88.29(13) . 1_565 ?
N3 Fe1 N6 175.19(15) . 1_565 ?
C1 O1 Fe1 128.3(3) . . ?
C12 O2 Fe1 127.9(3) . . ?
C3 N1 C4 120.9(4) . . ?
C3 N1 Fe1 126.1(3) . . ?
C4 N1 Fe1 112.9(3) . . ?
C10 N2 C9 121.9(4) . . ?
C10 N2 Fe1 125.9(3) . . ?
C9 N2 Fe1 111.8(3) . . ?
C29 N3 C30 105.8(4) . . ?
C29 N3 Fe1 128.4(3) . . ?
C30 N3 Fe1 125.8(3) . . ?
C31 N4 C29 106.8(3) . . ?
C31 N4 C32 128.4(4) . . ?
C29 N4 C32 124.8(4) . . ?
C33 N5 C34 107.3(3) . . ?
C33 N5 C32 124.3(4) . . ?
C34 N5 C32 128.2(4) . . ?
C33 N6 C35 104.8(3) . . ?
C33 N6 Fe1 125.0(3) . 1_545 ?
C35 N6 Fe1 130.1(3) . 1_545 ?
O1 C1 C2 124.9(4) . . ?
O1 C1 C13 113.6(4) . . ?
C2 C1 C13 121.4(4) . . ?
C1 C2 C3 122.0(4) . . ?
C1 C2 C14 123.6(4) . . ?
C3 C2 C14 114.4(4) . . ?
N1 C3 C2 125.4(4) . . ?
N1 C3 H3 117.3 . . ?
C2 C3 H3 117.3 . . ?
N1 C4 C5 126.4(4) . . ?
N1 C4 C9 114.4(4) . . ?
C5 C4 C9 119.1(4) . . ?
C6 C5 C4 119.9(5) . . ?
C6 C5 H5 120.0 . . ?
C4 C5 H5 120.0 . . ?
C7 C6 C5 121.1(5) . . ?
C7 C6 H6 119.4 . . ?
C5 C6 H6 119.4 . . ?
C8 C7 C6 120.1(5) . . ?
C8 C7 H7 119.9 . . ?
C6 C7 H7 119.9 . . ?
C7 C8 C9 120.6(4) . . ?
C7 C8 H8 119.7 . . ?
C9 C8 H8 119.7 . . ?
C8 C9 N2 126.0(4) . . ?
C8 C9 C4 119.1(4) . . ?
N2 C9 C4 114.8(4) . . ?
N2 C10 C11 124.6(4) . . ?
N2 C10 H10 117.7 . . ?
C11 C10 H10 117.7 . . ?
C12 C11 C10 121.8(4) . . ?
C12 C11 C22 122.0(4) . . ?
C10 C11 C22 116.2(4) . . ?
O2 C12 C11 125.0(4) . . ?
O2 C12 C21 113.3(4) . . ?
C11 C12 C21 121.5(4) . . ?
C1 C13 H13A 109.5 . . ?
C1 C13 H13B 109.5 . . ?
H13A C13 H13B 109.5 . . ?
C1 C13 H13C 109.5 . . ?
H13A C13 H13C 109.5 . . ?
H13B C13 H13C 109.5 . . ?
C12 C21 H21A 109.5 . . ?
C12 C21 H21B 109.5 . . ?
H21A C21 H21B 109.5 . . ?
C12 C21 H21C 109.5 . . ?
H21A C21 H21C 109.5 . . ?
H21B C21 H21C 109.5 . . ?
O3 C14 C2 125.9(5) . . ?
O3 C14 C15 116.1(4) . . ?
C2 C14 C15 118.1(4) . . ?
C16 C15 C20 117.7(5) . . ?
C16 C15 C14 120.6(4) . . ?
C20 C15 C14 121.7(4) . . ?
C17 C16 C15 121.6(4) . . ?
C17 C16 H16 119.2 . . ?
C15 C16 H16 119.2 . . ?
C16 C17 C18 120.1(5) . . ?
C16 C17 H17 119.9 . . ?
C18 C17 H17 119.9 . . ?
C17 C18 C19 118.4(5) . . ?
C17 C18 H18 120.8 . . ?
C19 C18 H18 120.8 . . ?
C20 C19 C18 120.4(5) . . ?
C20 C19 H19 119.8 . . ?
C18 C19 H19 119.8 . . ?
C19 C20 C15 121.6(5) . . ?
C19 C20 H20 119.2 . . ?
C15 C20 H20 119.2 . . ?
O4 C22 C11 123.1(5) . . ?
O4 C22 C23 115.7(4) . . ?
C11 C22 C23 121.2(4) . . ?
C28 C23 C24 118.7(5) . . ?
C28 C23 C22 118.8(4) . . ?
C24 C23 C22 122.1(4) . . ?
C25 C24 C23 120.6(4) . . ?
C25 C24 H24 119.7 . . ?
C23 C24 H24 119.7 . . ?
C24 C25 C26 120.6(5) . . ?
C24 C25 H25 119.7 . . ?
C26 C25 H25 119.7 . . ?
C27 C26 C25 118.9(5) . . ?
C27 C26 H26 120.6 . . ?
C25 C26 H26 120.6 . . ?
C26 C27 C28 120.8(5) . . ?
C26 C27 H27 119.6 . . ?
C28 C27 H27 119.6 . . ?
C27 C28 C23 120.3(5) . . ?
C27 C28 H28 119.9 . . ?
C23 C28 H28 119.9 . . ?
N3 C29 N4 110.9(4) . . ?
N3 C29 H29 124.5 . . ?
N4 C29 H29 124.5 . . ?
C31 C30 N3 109.7(4) . . ?
C31 C30 H30 125.1 . . ?
N3 C30 H30 125.1 . . ?
C30 C31 N4 106.7(4) . . ?
C30 C31 H31 126.6 . . ?
N4 C31 H31 126.6 . . ?
N4 C32 N5 110.6(4) . . ?
N4 C32 H32A 109.5 . . ?
N5 C32 H32A 109.5 . . ?
N4 C32 H32B 109.5 . . ?
N5 C32 H32B 109.5 . . ?
H32A C32 H32B 108.1 . . ?
N6 C33 N5 111.6(4) . . ?
N6 C33 H33 124.2 . . ?
N5 C33 H33 124.2 . . ?
C34 C35 N6 110.5(4) . . ?
C34 C35 H35 124.8 . . ?
N6 C35 H35 124.8 . . ?
C35 C34 N5 105.8(4) . . ?
C35 C34 H34 127.1 . . ?
N5 C34 H34 127.1 . . ?

loop_
_geom_bond_atom_site_label_1
_geom_bond_atom_site_label_2
_geom_bond_distance
_geom_bond_site_symmetry_2
_geom_bond_publ_flag
Fe1 N1 1.910(4) . ?
Fe1 N2 1.919(4) . ?
Fe1 O1 1.931(3) . ?
Fe1 O2 1.936(3) . ?
Fe1 N3 2.016(3) . ?
Fe1 N6 2.017(3) 1_565 ?
O1 C1 1.250(5) . ?
O2 C12 1.253(5) . ?
O3 C14 1.232(5) . ?
O4 C22 1.227(5) . ?
N1 C3 1.303(5) . ?
N1 C4 1.396(5) . ?
N2 C10 1.301(5) . ?
N2 C9 1.408(5) . ?
N3 C29 1.299(5) . ?
N3 C30 1.372(5) . ?
N4 C31 1.354(5) . ?
N4 C29 1.360(5) . ?
N4 C32 1.458(5) . ?
N5 C33 1.335(5) . ?
N5 C34 1.369(6) . ?
N5 C32 1.463(5) . ?
N6 C33 1.331(5) . ?
N6 C35 1.365(5) . ?
N6 Fe1 2.017(3) 1_545 ?
C1 C2 1.425(6) . ?
C1 C13 1.507(6) . ?
C2 C3 1.437(6) . ?
C2 C14 1.452(6) . ?
C3 H3 0.9500 . ?
C4 C5 1.398(6) . ?
C4 C9 1.409(6) . ?
C5 C6 1.381(6) . ?
C5 H5 0.9500 . ?
C6 C7 1.373(6) . ?
C6 H6 0.9500 . ?
C7 C8 1.370(6) . ?
C7 H7 0.9500 . ?
C8 C9 1.406(6) . ?
C8 H8 0.9500 . ?
C10 C11 1.431(6) . ?
C10 H10 0.9500 . ?
C11 C12 1.408(6) . ?
C11 C22 1.466(6) . ?
C12 C21 1.512(6) . ?
C13 H13A 0.9800 . ?
C13 H13B 0.9800 . ?
C13 H13C 0.9800 . ?
C21 H21A 0.9800 . ?
C21 H21B 0.9800 . ?
C21 H21C 0.9800 . ?
C14 C15 1.520(6) . ?
C15 C16 1.376(6) . ?
C15 C20 1.390(6) . ?
C16 C17 1.365(7) . ?
C16 H16 0.9500 . ?
C17 C18 1.391(6) . ?
C17 H17 0.9500 . ?
C18 C19 1.391(7) . ?
C18 H18 0.9500 . ?
C19 C20 1.351(6) . ?
C19 H19 0.9500 . ?
C20 H20 0.9500 . ?
C22 C23 1.519(7) . ?
C23 C28 1.386(6) . ?
C23 C24 1.386(6) . ?
C24 C25 1.371(6) . ?
C24 H24 0.9500 . ?
C25 C26 1.387(7) . ?
C25 H25 0.9500 . ?
C26 C27 1.375(7) . ?
C26 H26 0.9500 . ?
C27 C28 1.380(7) . ?
C27 H27 0.9500 . ?
C28 H28 0.9500 . ?
C29 H29 0.9500 . ?
C30 C31 1.338(6) . ?
C30 H30 0.9500 . ?
C31 H31 0.9500 . ?
C32 H32A 0.9900 . ?
C32 H32B 0.9900 . ?
C33 H33 0.9500 . ?
C35 C34 1.354(6) . ?
C35 H35 0.9500 . ?
C34 H34 0.9500 . ?

loop_
_geom_contact_atom_site_label_1
_geom_contact_atom_site_label_2
_geom_contact_distance
_geom_contact_site_symmetry_1
_geom_contact_site_symmetry_2
_geom_contact_publ_flag
? ? ? ? ? ?

loop_
_geom_hbond_atom_site_label_D
_geom_hbond_atom_site_label_H
_geom_hbond_atom_site_label_A
_geom_hbond_distance_DH
_geom_hbond_distance_HA
_geom_hbond_distance_DA
_geom_hbond_angle_DHA
_geom_hbond_site_symmetry_A
_geom_hbond_publ_flag
? ? ? ? ? ? ? ? ?

loop_
_geom_torsion_atom_site_label_1
_geom_torsion_atom_site_label_2
_geom_torsion_atom_site_label_3
_geom_torsion_atom_site_label_4
_geom_torsion
_geom_torsion_site_symmetry_1
_geom_torsion_site_symmetry_2
_geom_torsion_site_symmetry_3
_geom_torsion_site_symmetry_4
_geom_torsion_publ_flag
N1 Fe1 O1 C1 2.4(3) . . . . ?
O2 Fe1 O1 C1 -179.1(3) . . . . ?
N3 Fe1 O1 C1 91.6(3) . . . . ?
N6 Fe1 O1 C1 -90.8(3) 1_565 . . . ?
N2 Fe1 O2 C12 -14.0(3) . . . . ?
O1 Fe1 O2 C12 165.9(3) . . . . ?
N3 Fe1 O2 C12 -106.4(3) . . . . ?
N6 Fe1 O2 C12 77.8(3) 1_565 . . . ?
N2 Fe1 N1 C3 173.6(3) . . . . ?
O1 Fe1 N1 C3 -6.2(3) . . . . ?
N3 Fe1 N1 C3 -93.8(3) . . . . ?
N6 Fe1 N1 C3 82.2(3) 1_565 . . . ?
N2 Fe1 N1 C4 -9.8(3) . . . . ?
O1 Fe1 N1 C4 170.4(3) . . . . ?
N3 Fe1 N1 C4 82.7(3) . . . . ?
N6 Fe1 N1 C4 -101.3(3) 1_565 . . . ?
N1 Fe1 N2 C10 -163.1(3) . . . . ?
O2 Fe1 N2 C10 18.4(3) . . . . ?
N3 Fe1 N2 C10 107.9(3) . . . . ?
N6 Fe1 N2 C10 -69.9(3) 1_565 . . . ?
N1 Fe1 N2 C9 10.5(3) . . . . ?
O2 Fe1 N2 C9 -167.9(3) . . . . ?
N3 Fe1 N2 C9 -78.5(3) . . . . ?
N6 Fe1 N2 C9 103.7(3) 1_565 . . . ?
N1 Fe1 N3 C29 -136.9(4) . . . . ?
N2 Fe1 N3 C29 -52.3(4) . . . . ?
O1 Fe1 N3 C29 130.3(4) . . . . ?
O2 Fe1 N3 C29 38.9(4) . . . . ?
N1 Fe1 N3 C30 43.9(4) . . . . ?
N2 Fe1 N3 C30 128.5(4) . . . . ?
O1 Fe1 N3 C30 -48.9(4) . . . . ?
O2 Fe1 N3 C30 -140.3(4) . . . . ?
Fe1 O1 C1 C2 3.7(6) . . . . ?
Fe1 O1 C1 C13 -171.5(3) . . . . ?
O1 C1 C2 C3 -7.8(6) . . . . ?
C13 C1 C2 C3 167.1(4) . . . . ?
O1 C1 C2 C14 174.2(4) . . . . ?
C13 C1 C2 C14 -11.0(6) . . . . ?
C4 N1 C3 C2 -172.2(4) . . . . ?
Fe1 N1 C3 C2 4.1(6) . . . . ?
C1 C2 C3 N1 3.6(6) . . . . ?
C14 C2 C3 N1 -178.1(4) . . . . ?
C3 N1 C4 C5 6.1(6) . . . . ?
Fe1 N1 C4 C5 -170.7(3) . . . . ?
C3 N1 C4 C9 -176.1(3) . . . . ?
Fe1 N1 C4 C9 7.1(4) . . . . ?
N1 C4 C5 C6 176.4(4) . . . . ?
C9 C4 C5 C6 -1.3(6) . . . . ?
C4 C5 C6 C7 0.0(6) . . . . ?
C5 C6 C7 C8 -0.5(7) . . . . ?
C6 C7 C8 C9 2.3(6) . . . . ?
C7 C8 C9 N2 -179.6(4) . . . . ?
C7 C8 C9 C4 -3.6(6) . . . . ?
C10 N2 C9 C8 -19.3(6) . . . . ?
Fe1 N2 C9 C8 166.8(3) . . . . ?
C10 N2 C9 C4 164.5(4) . . . . ?
Fe1 N2 C9 C4 -9.4(4) . . . . ?
N1 C4 C9 C8 -174.9(3) . . . . ?
C5 C4 C9 C8 3.1(6) . . . . ?
N1 C4 C9 N2 1.5(5) . . . . ?
C5 C4 C9 N2 179.5(3) . . . . ?
C9 N2 C10 C11 175.7(4) . . . . ?
Fe1 N2 C10 C11 -11.3(6) . . . . ?
N2 C10 C11 C12 -7.5(6) . . . . ?
N2 C10 C11 C22 171.6(4) . . . . ?
Fe1 O2 C12 C11 1.4(6) . . . . ?
Fe1 O2 C12 C21 176.3(2) . . . . ?
C10 C11 C12 O2 12.8(6) . . . . ?
C22 C11 C12 O2 -166.1(4) . . . . ?
C10 C11 C12 C21 -161.7(4) . . . . ?
C22 C11 C12 C21 19.3(6) . . . . ?
C1 C2 C14 O3 -27.9(7) . . . . ?
C3 C2 C14 O3 154.0(4) . . . . ?
C1 C2 C14 C15 151.0(4) . . . . ?
C3 C2 C14 C15 -27.2(5) . . . . ?
O3 C14 C15 C16 -48.3(6) . . . . ?
C2 C14 C15 C16 132.7(5) . . . . ?
O3 C14 C15 C20 128.9(5) . . . . ?
C2 C14 C15 C20 -50.1(6) . . . . ?
C20 C15 C16 C17 2.3(7) . . . . ?
C14 C15 C16 C17 179.6(4) . . . . ?
C15 C16 C17 C18 -2.7(7) . . . . ?
C16 C17 C18 C19 0.5(7) . . . . ?
C17 C18 C19 C20 1.9(8) . . . . ?
C18 C19 C20 C15 -2.3(8) . . . . ?
C16 C15 C20 C19 0.2(7) . . . . ?
C14 C15 C20 C19 -177.0(4) . . . . ?
C12 C11 C22 O4 25.2(7) . . . . ?
C10 C11 C22 O4 -153.8(5) . . . . ?
C12 C11 C22 C23 -158.0(4) . . . . ?
C10 C11 C22 C23 23.0(6) . . . . ?
O4 C22 C23 C28 38.3(7) . . . . ?
C11 C22 C23 C28 -138.8(5) . . . . ?
O4 C22 C23 C24 -133.9(5) . . . . ?
C11 C22 C23 C24 49.0(7) . . . . ?
C28 C23 C24 C25 1.2(7) . . . . ?
C22 C23 C24 C25 173.5(4) . . . . ?
C23 C24 C25 C26 0.6(8) . . . . ?
C24 C25 C26 C27 -0.7(8) . . . . ?
C25 C26 C27 C28 -1.1(8) . . . . ?
C26 C27 C28 C23 3.0(8) . . . . ?
C24 C23 C28 C27 -3.0(7) . . . . ?
C22 C23 C28 C27 -175.5(4) . . . . ?
C30 N3 C29 N4 -0.5(5) . . . . ?
Fe1 N3 C29 N4 -179.8(3) . . . . ?
C31 N4 C29 N3 1.1(5) . . . . ?
C32 N4 C29 N3 178.1(4) . . . . ?
C29 N3 C30 C31 -0.4(5) . . . . ?
Fe1 N3 C30 C31 179.0(3) . . . . ?
N3 C30 C31 N4 1.0(5) . . . . ?
C29 N4 C31 C30 -1.3(5) . . . . ?
C32 N4 C31 C30 -178.1(4) . . . . ?
C31 N4 C32 N5 -48.4(6) . . . . ?
C29 N4 C32 N5 135.4(4) . . . . ?
C33 N5 C32 N4 150.9(4) . . . . ?
C34 N5 C32 N4 -34.1(6) . . . . ?
C35 N6 C33 N5 0.7(5) . . . . ?
Fe1 N6 C33 N5 176.4(3) 1_545 . . . ?
C34 N5 C33 N6 -0.7(5) . . . . ?
C32 N5 C33 N6 175.3(4) . . . . ?
C33 N6 C35 C34 -0.5(5) . . . . ?
Fe1 N6 C35 C34 -175.9(3) 1_545 . . . ?
N6 C35 C34 N5 0.2(5) . . . . ?
C33 N5 C34 C35 0.3(5) . . . . ?
C32 N5 C34 C35 -175.4(4) . . . . ?

loop_
_reflns_scale_group_code
_reflns_scale_meas_F
? ?
